data_4321261
loop_
_publ_author_name
'Takayoshi Suzuki'
'Naoki Tsuji'
'Kazuo Kashiwabara'
'Kazuyuki Tatsumi'

_publ_section_title
;
 Oxidative Additions of cyclo-Octasulfur and cyclo-Octaselenium to the
 Cobalt(II) Complex of 1,3-Bis(dimethylphosphino)propane (dmpp): Crystal
 Structures and Spectroscopic Properties of [Co(S2O)(dmpp)2]PF6 and
 [Co(Se2)(dmpp)2]BF4
;
_journal_name_full 'Inorganic Chemistry'
_journal_page_first 3938
_journal_page_last 3941
_journal_paper_doi 10.1021/ic000289l
_journal_volume 39
_journal_year 2000
_chemical_compound_source ' Recrystallized from nitromethane/diethyl ether'
_chemical_formula_analytical 'C14 H36 Co F6 O P5 S2'
_chemical_formula_moiety 'C14 H36 Co O P4 S2 1+, F6 P 1-'
_chemical_formula_structural '(Co (C7 H18 P2)2 (O S2)) (F6 P)'
_chemical_formula_sum 'C14 H36 Co F6 O P5 S2'
_chemical_formula_weight 612.35
_chemical_melting_point ?
_chemical_name_common '[Co(S~2~OS,S')(dmpp)~2~]PF~6~'
_chemical_name_systematic
;
Bis{1,3-bis(dimethylphosphino)propane}{oxodisulfido(2-)-S,S'}cobalt(III)
hexafluorophosphate
;
_space_group_IT_number 14
_symmetry_cell_setting monoclinic
_symmetry_Int_Tables_number 14
_symmetry_space_group_name_Hall '-P 2ybc'
_symmetry_space_group_name_H-M 'P 1 21/c 1'
_audit_creation_date 'Tue Jul 21 12:42:30 1998'
_audit_creation_method 'from TEXRAY.INF file'
_cell_angle_alpha 90
_cell_angle_beta 98.05(2)
_cell_angle_gamma 90
_cell_formula_units_Z 4
_cell_length_a 13.652(5)
_cell_length_b 11.792(3)
_cell_length_c 16.253(3)
_cell_measurement_reflns_used 25
_cell_measurement_temperature 296.2
_cell_measurement_theta_max 12.3
_cell_measurement_theta_min 10.3
_cell_volume 2590.7(13)
_computing_cell_refinement 'MSC/AFC Diffractometer Control'
_computing_data_collection 'MSC/AFC Diffractometer Control'
_computing_data_reduction teXsan
_computing_molecular_graphics 'teXsan ORTEP'
_computing_publication_material teXsan
_computing_structure_refinement teXsan
_computing_structure_solution SHELXS86
_diffrn_ambient_temperature 296.2
_diffrn_measurement_device_type 'Rigaku AFC5S'
_diffrn_measurement_method \w-2\q
_diffrn_radiation_detector 'scintillation counter'
_diffrn_radiation_monochromator graphite
_diffrn_radiation_source 'Rigaku sealed tube'
_diffrn_radiation_type 'Mo K\a'
_diffrn_radiation_wavelength 0.7107
_diffrn_reflns_av_R_equivalents 0.065
_diffrn_reflns_av_sigmaI/netI 0.147
_diffrn_reflns_limit_h_max 19
_diffrn_reflns_limit_h_min 0
_diffrn_reflns_limit_k_max 16
_diffrn_reflns_limit_k_min 0
_diffrn_reflns_limit_l_max 22
_diffrn_reflns_limit_l_min -22
_diffrn_reflns_number 7846
_diffrn_reflns_reduction_process 'Lp corrections applied'
_diffrn_reflns_theta_max 30.00
_diffrn_reflns_theta_min 1.27
_diffrn_standards_decay_% -4.45
_diffrn_standards_interval_count 150
_diffrn_standards_number 3
_exptl_absorpt_coefficient_mu 1.181
_exptl_absorpt_correction_T_max 0.783
_exptl_absorpt_correction_T_min 0.690
_exptl_absorpt_correction_type integration
_exptl_absorpt_process_details Coppens_numerical
_exptl_crystal_colour red
_exptl_crystal_density_diffrn 1.570
_exptl_crystal_density_method 'not measured'
_exptl_crystal_description prism
_exptl_crystal_F_000 1264.00
_exptl_crystal_size_max 0.620
_exptl_crystal_size_mid 0.300
_exptl_crystal_size_min 0.250
_refine_diff_density_max 0.88
_refine_diff_density_min -0.70
_refine_ls_abs_structure_details centrosymmetric
_refine_ls_extinction_method none
_refine_ls_goodness_of_fit_ref 1.970
_refine_ls_hydrogen_treatment noref
_refine_ls_matrix_type full
_refine_ls_number_constraints 0
_refine_ls_number_parameters 262
_refine_ls_number_reflns 3407
_refine_ls_number_restraints 0
_refine_ls_R_factor_gt 0.0611
_refine_ls_shift/su_max 0.0117
_refine_ls_shift/su_mean 0.0004
_refine_ls_structure_factor_coef F
_refine_ls_weighting_details 'w = 1/[\s^2^(Fo) + 0.00010|Fo|^2^]'
_refine_ls_weighting_scheme calc
_refine_ls_wR_factor_ref 0.0628
_reflns_number_gt 3407
_reflns_number_total 7559
_reflns_threshold_expression 'I > 3.0\(I)'
_cod_data_source_file ic000289l_1.cif
_cod_data_source_block 3PF6
_cod_depositor_comments
;
The following automatic conversions were performed:

'_chemical_melting_point' value 'not measured' was changed to '?' -
the value is undefined or not given.

Automatic conversion script
Id: cif_fix_values 1646 2011-03-28 12:23:43Z adriana 
;
_cod_original_cell_volume 2590(1)
_cod_original_sg_symbol_H-M 'P 21/c'
_cod_database_code 4321261

loop_
_symmetry_equiv_pos_as_xyz
x,y,z
-x,1/2+y,1/2-z
-x,-y,-z
x,1/2-y,1/2+z

loop_
_atom_site_label
_atom_site_type_symbol
_atom_site_fract_x
_atom_site_fract_y
_atom_site_fract_z
_atom_site_U_iso_or_equiv
_atom_site_adp_type
_atom_site_occupancy
_atom_site_calc_flag
_atom_site_refinement_flags
_atom_site_disorder_assembly
_atom_site_disorder_group
Co Co 0.20459(7) 0.29371(8) 0.22430(5) 0.0227(2) Uani 1.00 d . . .
S(1) S 0.1439(2) 0.2268(2) 0.3401(1) 0.0374(6) Uani 1.00 d . . .
S(2) S 0.1552(1) 0.3975(2) 0.3300(1) 0.0351(6) Uani 1.00 d . . .
P(1) P 0.3544(1) 0.2750(2) 0.3060(1) 0.0367(6) Uani 1.00 d . . .
P(2) P 0.2682(2) 0.4276(2) 0.1509(1) 0.0358(6) Uani 1.00 d . . .
P(3) P 0.0472(1) 0.3164(2) 0.1526(1) 0.0291(5) Uani 1.00 d . . .
P(4) P 0.2240(1) 0.1294(2) 0.1540(1) 0.0279(5) Uani 1.00 d . . .
P(5) P 0.6593(2) 0.2406(2) 0.0450(2) 0.0553(8) Uani 1.00 d . . .
F(1) F 0.7252(6) 0.1421(7) 0.0789(7) 0.186(4) Uani 1.00 d . . .
F(2) F 0.7550(5) 0.2913(8) 0.0218(6) 0.174(4) Uani 1.00 d . . .
F(3) F 0.6844(7) 0.294(1) 0.1258(7) 0.280(7) Uani 1.00 d . . .
F(4) F 0.5618(6) 0.2010(9) 0.0704(6) 0.187(5) Uani 1.00 d . . .
F(5) F 0.6310(7) 0.174(1) -0.0300(7) 0.276(7) Uani 1.00 d . . .
F(6) F 0.6008(6) 0.3388(8) 0.0073(8) 0.236(5) Uani 1.00 d . . .
O O 0.0580(4) 0.4558(4) 0.3144(3) 0.047(2) Uani 1.00 d . . .
C(1) C 0.3801(6) 0.1400(7) 0.3592(5) 0.053(3) Uani 1.00 d . . .
C(2) C 0.3768(6) 0.3713(8) 0.3952(5) 0.060(3) Uani 1.00 d . . .
C(3) C 0.4674(5) 0.2965(8) 0.2602(5) 0.053(3) Uani 1.00 d . . .
C(4) C 0.4734(6) 0.4073(9) 0.2155(6) 0.070(4) Uani 1.00 d . . .
C(5) C 0.3991(6) 0.4166(8) 0.1375(5) 0.056(3) Uani 1.00 d . . .
C(6) C 0.2577(7) 0.5704(7) 0.1915(5) 0.063(3) Uani 1.00 d . . .
C(7) C 0.2175(7) 0.4459(7) 0.0411(5) 0.057(3) Uani 1.00 d . . .
C(8) C -0.0012(6) 0.4600(7) 0.1329(5) 0.049(3) Uani 1.00 d . . .
C(9) C -0.0492(5) 0.2497(7) 0.2031(5) 0.045(2) Uani 1.00 d . . .
C(10) C 0.0203(5) 0.2576(7) 0.0476(4) 0.039(2) Uani 1.00 d . . .
C(11) C 0.0454(6) 0.1335(7) 0.0397(4) 0.043(2) Uani 1.00 d . . .
C(12) C 0.1552(6) 0.1119(7) 0.0493(4) 0.038(2) Uani 1.00 d . . .
C(13) C 0.1843(6) 0.0026(6) 0.2055(5) 0.046(3) Uani 1.00 d . . .
C(14) C 0.3458(6) 0.0882(7) 0.1307(5) 0.047(3) Uani 1.00 d . . .
H(1) H 0.3742 0.0846 0.3234 0.0623 Uiso 1.00 d . . .
H(2) H 0.3338 0.1057 0.3980 0.0623 Uiso 1.00 d . . .
H(3) H 0.4561 0.1354 0.3839 0.0623 Uiso 1.00 d . . .
H(4) H 0.3300 0.3477 0.4345 0.0706 Uiso 1.00 d . . .
H(5) H 0.3837 0.4346 0.3742 0.0706 Uiso 1.00 d . . .
H(6) H 0.4469 0.3764 0.4209 0.0706 Uiso 1.00 d . . .
H(7) H 0.5232 0.2850 0.3029 0.0667 Uiso 1.00 d . . .
H(8) H 0.4840 0.2504 0.2273 0.0667 Uiso 1.00 d . . .
H(9) H 0.5357 0.4073 0.1932 0.0805 Uiso 1.00 d . . .
H(10) H 0.4644 0.4817 0.2533 0.0805 Uiso 1.00 d . . .
H(11) H 0.4055 0.3637 0.1084 0.0661 Uiso 1.00 d . . .
H(12) H 0.4167 0.4858 0.1165 0.0661 Uiso 1.00 d . . .
H(13) H 0.2813 0.5761 0.2442 0.0743 Uiso 1.00 d . . .
H(14) H 0.3047 0.6078 0.1732 0.0743 Uiso 1.00 d . . .
H(15) H 0.1764 0.5982 0.1784 0.0743 Uiso 1.00 d . . .
H(16) H 0.2622 0.4856 0.0177 0.0664 Uiso 1.00 d . . .
H(17) H 0.2204 0.3929 0.0163 0.0664 Uiso 1.00 d . . .
H(18) H 0.1351 0.4699 0.0287 0.0664 Uiso 1.00 d . . .
H(19) H 0.0080 0.5001 0.1863 0.0571 Uiso 1.00 d . . .
H(20) H 0.0332 0.5010 0.1071 0.0571 Uiso 1.00 d . . .
H(21) H -0.0622 0.4624 0.1130 0.0571 Uiso 1.00 d . . .
H(22) H -0.0548 0.2886 0.2589 0.0486 Uiso 1.00 d . . .
H(23) H -0.0305 0.1708 0.2066 0.0486 Uiso 1.00 d . . .
H(24) H -0.0914 0.2716 0.1776 0.0486 Uiso 1.00 d . . .
H(25) H -0.0460 0.2700 0.0358 0.0461 Uiso 1.00 d . . .
H(26) H 0.0521 0.3063 0.0083 0.0461 Uiso 1.00 d . . .
H(27) H 0.0204 0.1076 -0.0035 0.0531 Uiso 1.00 d . . .
H(28) H 0.0066 0.0804 0.0775 0.0531 Uiso 1.00 d . . .
H(29) H 0.1626 0.0376 0.0363 0.0486 Uiso 1.00 d . . .
H(30) H 0.1924 0.1511 0.0139 0.0486 Uiso 1.00 d . . .
H(31) H 0.1061 0.0032 0.2091 0.0559 Uiso 1.00 d . . .
H(32) H 0.2334 -0.0106 0.2619 0.0559 Uiso 1.00 d . . .
H(33) H 0.1779 -0.0530 0.1713 0.0559 Uiso 1.00 d . . .
H(34) H 0.3471 0.0424 0.0958 0.0545 Uiso 1.00 d . . .
H(35) H 0.3894 0.0620 0.1770 0.0545 Uiso 1.00 d . . .
H(36) H 0.3787 0.1424 0.1033 0.0545 Uiso 1.00 d . . .

loop_
_atom_site_aniso_label
_atom_site_aniso_U_11
_atom_site_aniso_U_22
_atom_site_aniso_U_33
_atom_site_aniso_U_12
_atom_site_aniso_U_13
_atom_site_aniso_U_23
Co 0.0265(5) 0.0236(5) 0.0176(5) 0.0004(4) 0.0021(4) -0.0003(4)
S(1) 0.050(1) 0.039(1) 0.0257(10) 0.0045(10) 0.0124(9) 0.0072(9)
S(2) 0.043(1) 0.038(1) 0.0239(10) 0.0053(9) 0.0047(8) -0.0065(9)
P(1) 0.032(1) 0.048(1) 0.029(1) 0.0038(10) -0.0016(9) -0.0075(10)
P(2) 0.046(1) 0.033(1) 0.029(1) -0.011(1) 0.0062(9) 0.0009(9)
P(3) 0.031(1) 0.031(1) 0.0236(9) 0.0033(9) -0.0012(8) -0.0010(8)
P(4) 0.035(1) 0.026(1) 0.0242(10) 0.0015(9) 0.0070(8) -0.0014(8)
P(5) 0.048(2) 0.060(2) 0.054(2) -0.008(1) -0.007(1) 0.013(1)
F(1) 0.148(8) 0.101(6) 0.30(1) 0.019(6) -0.004(8) 0.090(8)
F(2) 0.076(5) 0.180(9) 0.27(1) -0.014(5) 0.027(6) 0.122(8)
F(3) 0.159(9) 0.47(2) 0.187(10) 0.09(1) -0.045(8) -0.19(1)
F(4) 0.121(7) 0.25(1) 0.207(10) -0.064(7) 0.085(7) 0.019(9)
F(5) 0.146(9) 0.44(2) 0.21(1) 0.08(1) -0.066(8) -0.24(1)
F(6) 0.103(7) 0.178(10) 0.40(2) 0.019(6) -0.054(8) 0.18(1)
O 0.051(4) 0.048(4) 0.043(3) 0.015(3) 0.007(3) -0.006(3)
C(1) 0.058(6) 0.062(6) 0.037(5) 0.024(5) 0.000(4) 0.009(4)
C(2) 0.045(5) 0.087(8) 0.042(5) 0.008(5) -0.012(4) -0.028(5)
C(3) 0.028(4) 0.072(7) 0.059(6) -0.001(5) 0.003(4) -0.006(5)
C(4) 0.041(6) 0.074(7) 0.098(8) -0.025(5) 0.019(5) 0.001(6)
C(5) 0.053(6) 0.066(6) 0.050(5) -0.020(5) 0.012(4) 0.008(5)
C(6) 0.105(8) 0.034(5) 0.050(6) -0.021(5) 0.017(5) -0.005(4)
C(7) 0.088(7) 0.056(6) 0.028(5) -0.024(5) 0.012(4) 0.006(4)
C(8) 0.054(6) 0.042(5) 0.048(5) 0.022(4) -0.003(4) 0.000(4)
C(9) 0.032(4) 0.058(6) 0.044(5) 0.004(4) 0.002(4) 0.002(4)
C(10) 0.038(4) 0.051(5) 0.024(4) -0.004(4) -0.007(3) -0.004(4)
C(11) 0.054(5) 0.041(5) 0.030(4) -0.011(4) -0.007(4) -0.010(4)
C(12) 0.052(5) 0.037(5) 0.023(4) 0.001(4) 0.002(3) -0.008(3)
C(13) 0.067(6) 0.025(4) 0.047(5) -0.013(4) 0.005(4) 0.009(4)
C(14) 0.043(5) 0.048(5) 0.050(5) 0.011(4) 0.012(4) -0.016(4)

loop_
_atom_type_symbol
_atom_type_description
_atom_type_scat_dispersion_real
_atom_type_scat_dispersion_imag
_atom_type_scat_source
Co Co 0.349 0.972
;International Tables for Crystallography
(1992, Vol. C, Tables 4.2.6.8 and 6.1.1.1)
;
S S 0.125 0.123
;International Tables for Crystallography
(1992, Vol. C, Tables 4.2.6.8 and 6.1.1.1)
;
P P 0.102 0.094
;International Tables for Crystallography
(1992, Vol. C, Tables 4.2.6.8 and 6.1.1.1)
;
F F 0.017 0.010
;International Tables for Crystallography
(1992, Vol. C, Tables 4.2.6.8 and 6.1.1.1)
;
O O 0.011 0.006
;International Tables for Crystallography
(1992, Vol. C, Tables 4.2.6.8 and 6.1.1.1)
;
C C 0.003 0.002
;International Tables for Crystallography
(1992, Vol. C, Tables 4.2.6.8 and 6.1.1.1)
;
H H 0.000 0.000
;International Tables for Crystallography
(1992, Vol. C, Table 6.1.1.2)
;

loop_
_geom_angle_atom_site_label_1
_geom_angle_atom_site_label_2
_geom_angle_atom_site_label_3
_geom_angle
_geom_angle_site_symmetry_1
_geom_angle_site_symmetry_2
_geom_angle_site_symmetry_3
_geom_angle_publ_flag
S(1) Co S(2) 52.47(7) 1_555 1_555 1_555 yes
S(1) Co P(1) 83.54(8) 1_555 1_555 1_555 yes
S(1) Co P(2) 153.35(9) 1_555 1_555 1_555 yes
S(1) Co P(3) 92.09(8) 1_555 1_555 1_555 yes
S(1) Co P(4) 101.48(8) 1_555 1_555 1_555 yes
S(2) Co P(1) 87.12(8) 1_555 1_555 1_555 yes
S(2) Co P(2) 101.60(8) 1_555 1_555 1_555 yes
S(2) Co P(3) 88.03(7) 1_555 1_555 1_555 yes
S(2) Co P(4) 153.81(8) 1_555 1_555 1_555 yes
P(1) Co P(2) 89.71(8) 1_555 1_555 1_555 yes
P(1) Co P(3) 174.83(8) 1_555 1_555 1_555 yes
P(1) Co P(4) 92.94(8) 1_555 1_555 1_555 yes
P(2) Co P(3) 93.00(8) 1_555 1_555 1_555 yes
P(2) Co P(4) 104.59(8) 1_555 1_555 1_555 yes
P(3) Co P(4) 90.63(7) 1_555 1_555 1_555 yes
Co S(1) S(2) 63.45(8) 1_555 1_555 1_555 yes
Co S(2) S(1) 64.08(8) 1_555 1_555 1_555 yes
Co S(2) O 118.1(2) 1_555 1_555 1_555 yes
S(1) S(2) O 113.5(3) 1_555 1_555 1_555 yes
Co P(1) C(1) 117.2(3) 1_555 1_555 1_555 yes
Co P(1) C(2) 115.8(3) 1_555 1_555 1_555 yes
Co P(1) C(3) 119.3(3) 1_555 1_555 1_555 yes
C(1) P(1) C(2) 99.5(4) 1_555 1_555 1_555 yes
C(1) P(1) C(3) 101.4(4) 1_555 1_555 1_555 yes
C(2) P(1) C(3) 100.4(4) 1_555 1_555 1_555 yes
Co P(2) C(5) 118.2(3) 1_555 1_555 1_555 yes
Co P(2) C(6) 113.9(3) 1_555 1_555 1_555 yes
Co P(2) C(7) 118.8(3) 1_555 1_555 1_555 yes
C(5) P(2) C(6) 103.6(4) 1_555 1_555 1_555 yes
C(5) P(2) C(7) 97.7(4) 1_555 1_555 1_555 yes
C(6) P(2) C(7) 101.9(4) 1_555 1_555 1_555 yes
Co P(3) C(8) 118.9(3) 1_555 1_555 1_555 yes
Co P(3) C(9) 113.6(2) 1_555 1_555 1_555 yes
Co P(3) C(10) 118.5(3) 1_555 1_555 1_555 yes
C(8) P(3) C(9) 102.2(4) 1_555 1_555 1_555 yes
C(8) P(3) C(10) 99.6(4) 1_555 1_555 1_555 yes
C(9) P(3) C(10) 101.1(4) 1_555 1_555 1_555 yes
Co P(4) C(12) 118.6(3) 1_555 1_555 1_555 yes
Co P(4) C(13) 113.6(3) 1_555 1_555 1_555 yes
Co P(4) C(14) 120.2(3) 1_555 1_555 1_555 yes
C(12) P(4) C(13) 100.7(4) 1_555 1_555 1_555 yes
C(12) P(4) C(14) 98.1(3) 1_555 1_555 1_555 yes
C(13) P(4) C(14) 102.4(4) 1_555 1_555 1_555 yes
P(1) C(3) C(4) 115.1(6) 1_555 1_555 1_555 yes
C(3) C(4) C(5) 113.1(7) 1_555 1_555 1_555 yes
P(2) C(5) C(4) 117.1(6) 1_555 1_555 1_555 yes
P(3) C(10) C(11) 115.3(5) 1_555 1_555 1_555 yes
C(10) C(11) C(12) 112.9(6) 1_555 1_555 1_555 yes
P(4) C(12) C(11) 116.8(5) 1_555 1_555 1_555 yes
P(1) C(1) H(1) 110.1(6) 1_555 1_555 1_555 no
P(1) C(1) H(2) 122.5(6) 1_555 1_555 1_555 no
P(1) C(1) H(3) 109.8(7) 1_555 1_555 1_555 no
H(1) C(1) H(2) 96.1(8) 1_555 1_555 1_555 no
H(1) C(1) H(3) 102.0(7) 1_555 1_555 1_555 no
H(2) C(1) H(3) 113.4(7) 1_555 1_555 1_555 no
P(1) C(2) H(4) 106.4(6) 1_555 1_555 1_555 no
P(1) C(2) H(5) 104.4(7) 1_555 1_555 1_555 no
P(1) C(2) H(6) 114.5(6) 1_555 1_555 1_555 no
H(4) C(2) H(5) 129.0(10) 1_555 1_555 1_555 no
H(4) C(2) H(6) 114.3(8) 1_555 1_555 1_555 no
H(5) C(2) H(6) 87.7(8) 1_555 1_555 1_555 no
P(1) C(3) H(7) 108.3(7) 1_555 1_555 1_555 no
P(1) C(3) H(8) 120.2(8) 1_555 1_555 1_555 no
C(4) C(3) H(7) 112.3(8) 1_555 1_555 1_555 no
C(4) C(3) H(8) 102.9(9) 1_555 1_555 1_555 no
H(7) C(3) H(8) 96.5(8) 1_555 1_555 1_555 no
C(3) C(4) H(9) 106.9(9) 1_555 1_555 1_555 no
C(3) C(4) H(10) 114.2(8) 1_555 1_555 1_555 no
C(5) C(4) H(9) 102.0(9) 1_555 1_555 1_555 no
C(5) C(4) H(10) 107.4(9) 1_555 1_555 1_555 no
H(9) C(4) H(10) 112.6(8) 1_555 1_555 1_555 no
P(2) C(5) H(11) 108.5(7) 1_555 1_555 1_555 no
P(2) C(5) H(12) 106.7(7) 1_555 1_555 1_555 no
C(4) C(5) H(11) 109.0(10) 1_555 1_555 1_555 no
C(4) C(5) H(12) 101.2(8) 1_555 1_555 1_555 no
H(11) C(5) H(12) 114.4(9) 1_555 1_555 1_555 no
P(2) C(6) H(13) 112.8(7) 1_555 1_555 1_555 no
P(2) C(6) H(14) 104.3(7) 1_555 1_555 1_555 no
P(2) C(6) H(15) 108.7(6) 1_555 1_555 1_555 no
H(13) C(6) H(14) 96.2(9) 1_555 1_555 1_555 no
H(13) C(6) H(15) 112.0(9) 1_555 1_555 1_555 no
H(14) C(6) H(15) 122.4(9) 1_555 1_555 1_555 no
P(2) C(7) H(16) 106.7(7) 1_555 1_555 1_555 no
P(2) C(7) H(17) 112.6(8) 1_555 1_555 1_555 no
P(2) C(7) H(18) 115.2(5) 1_555 1_555 1_555 no
H(16) C(7) H(17) 96.8(9) 1_555 1_555 1_555 no
H(16) C(7) H(18) 120.4(8) 1_555 1_555 1_555 no
H(17) C(7) H(18) 103.7(9) 1_555 1_555 1_555 no
P(3) C(8) H(19) 107.0(6) 1_555 1_555 1_555 no
P(3) C(8) H(20) 114.3(7) 1_555 1_555 1_555 no
P(3) C(8) H(21) 114.1(7) 1_555 1_555 1_555 no
H(19) C(8) H(20) 99.0(8) 1_555 1_555 1_555 no
H(19) C(8) H(21) 108.6(8) 1_555 1_555 1_555 no
H(20) C(8) H(21) 112.5(9) 1_555 1_555 1_555 no
P(3) C(9) H(22) 110.6(6) 1_555 1_555 1_555 no
P(3) C(9) H(23) 104.0(6) 1_555 1_555 1_555 no
P(3) C(9) H(24) 99.0(7) 1_555 1_555 1_555 no
H(22) C(9) H(23) 115.6(8) 1_555 1_555 1_555 no
H(22) C(9) H(24) 101.4(8) 1_555 1_555 1_555 no
H(23) C(9) H(24) 124.9(10) 1_555 1_555 1_555 no
P(3) C(10) H(25) 101.5(6) 1_555 1_555 1_555 no
P(3) C(10) H(26) 109.2(5) 1_555 1_555 1_555 no
C(11) C(10) H(25) 111.5(7) 1_555 1_555 1_555 no
C(11) C(10) H(26) 112.1(7) 1_555 1_555 1_555 no
H(25) C(10) H(26) 106.3(7) 1_555 1_555 1_555 no
C(10) C(11) H(27) 111.8(8) 1_555 1_555 1_555 no
C(10) C(11) H(28) 112.4(7) 1_555 1_555 1_555 no
C(12) C(11) H(27) 108.9(8) 1_555 1_555 1_555 no
C(12) C(11) H(28) 114.0(7) 1_555 1_555 1_555 no
H(27) C(11) H(28) 95.5(7) 1_555 1_555 1_555 no
P(4) C(12) H(29) 105.3(6) 1_555 1_555 1_555 no
P(4) C(12) H(30) 105.2(6) 1_555 1_555 1_555 no
C(11) C(12) H(29) 106.3(7) 1_555 1_555 1_555 no
C(11) C(12) H(30) 117.9(7) 1_555 1_555 1_555 no
H(29) C(12) H(30) 104.0(7) 1_555 1_555 1_555 no
P(4) C(13) H(31) 112.3(6) 1_555 1_555 1_555 no
P(4) C(13) H(32) 108.8(5) 1_555 1_555 1_555 no
P(4) C(13) H(33) 109.8(6) 1_555 1_555 1_555 no
H(31) C(13) H(32) 117.4(7) 1_555 1_555 1_555 no
H(31) C(13) H(33) 91.6(7) 1_555 1_555 1_555 no
H(32) C(13) H(33) 116.1(8) 1_555 1_555 1_555 no
P(4) C(14) H(34) 116.5(7) 1_555 1_555 1_555 no
P(4) C(14) H(35) 114.4(6) 1_555 1_555 1_555 no
P(4) C(14) H(36) 115.6(6) 1_555 1_555 1_555 no
H(34) C(14) H(35) 106.0(8) 1_555 1_555 1_555 no
H(34) C(14) H(36) 93.8(8) 1_555 1_555 1_555 no
H(35) C(14) H(36) 108.3(8) 1_555 1_555 1_555 no
F(1) P(5) F(2) 84.6(4) 1_555 1_555 1_555 yes
F(1) P(5) F(3) 87.1(6) 1_555 1_555 1_555 yes
F(1) P(5) F(4) 99.3(5) 1_555 1_555 1_555 yes
F(1) P(5) F(5) 88.0(7) 1_555 1_555 1_555 yes
F(1) P(5) F(6) 175.5(6) 1_555 1_555 1_555 yes
F(2) P(5) F(3) 87.3(6) 1_555 1_555 1_555 yes
F(2) P(5) F(4) 174.8(6) 1_555 1_555 1_555 yes
F(2) P(5) F(5) 98.1(7) 1_555 1_555 1_555 yes
F(2) P(5) F(6) 91.3(5) 1_555 1_555 1_555 yes
F(3) P(5) F(4) 89.5(6) 1_555 1_555 1_555 yes
F(3) P(5) F(5) 172.4(10) 1_555 1_555 1_555 yes
F(3) P(5) F(6) 94.6(8) 1_555 1_555 1_555 yes
F(4) P(5) F(5) 85.5(6) 1_555 1_555 1_555 yes
F(4) P(5) F(6) 84.9(5) 1_555 1_555 1_555 yes
F(5) P(5) F(6) 90.6(7) 1_555 1_555 1_555 yes

loop_
_geom_bond_atom_site_label_1
_geom_bond_atom_site_label_2
_geom_bond_distance
_geom_bond_site_symmetry_1
_geom_bond_site_symmetry_2
_geom_bond_publ_flag
Co S(1) 2.299(2) 1_555 1_555 yes
Co S(2) 2.286(2) 1_555 1_555 yes
Co P(1) 2.288(2) 1_555 1_555 yes
Co P(2) 2.227(2) 1_555 1_555 yes
Co P(3) 2.312(2) 1_555 1_555 yes
Co P(4) 2.283(2) 1_555 1_555 yes
S(1) S(2) 2.027(3) 1_555 1_555 yes
S(2) O 1.484(5) 1_555 1_555 yes
P(1) C(1) 1.822(8) 1_555 1_555 yes
P(1) C(2) 1.833(8) 1_555 1_555 yes
P(1) C(3) 1.822(8) 1_555 1_555 yes
P(2) C(5) 1.835(9) 1_555 1_555 yes
P(2) C(6) 1.821(9) 1_555 1_555 yes
P(2) C(7) 1.835(8) 1_555 1_555 yes
P(3) C(8) 1.829(8) 1_555 1_555 yes
P(3) C(9) 1.825(8) 1_555 1_555 yes
P(3) C(10) 1.831(7) 1_555 1_555 yes
P(4) C(12) 1.836(7) 1_555 1_555 yes
P(4) C(13) 1.832(7) 1_555 1_555 yes
P(4) C(14) 1.821(8) 1_555 1_555 yes
C(3) C(4) 1.50(1) 1_555 1_555 yes
C(4) C(5) 1.51(1) 1_555 1_555 yes
C(10) C(11) 1.51(1) 1_555 1_555 yes
C(11) C(12) 1.51(1) 1_555 1_555 yes
C(1) H(1) 0.871 1_555 1_555 no
C(1) H(2) 1.035 1_555 1_555 no
C(1) H(3) 1.060 1_555 1_555 no
C(2) H(4) 1.005 1_555 1_555 no
C(2) H(5) 0.831 1_555 1_555 no
C(2) H(6) 0.992 1_555 1_555 no
C(3) H(7) 0.965 1_555 1_555 no
C(3) H(8) 0.817 1_555 1_555 no
C(4) H(9) 0.971 1_555 1_555 no
C(4) H(10) 1.087 1_555 1_555 no
C(5) H(11) 0.795 1_555 1_555 no
C(5) H(12) 0.929 1_555 1_555 no
C(6) H(13) 0.874 1_555 1_555 no
C(6) H(14) 0.865 1_555 1_555 no
C(6) H(15) 1.149 1_555 1_555 no
C(7) H(16) 0.896 1_555 1_555 no
C(7) H(17) 0.747 1_555 1_555 no
C(7) H(18) 1.149 1_555 1_555 no
C(8) H(19) 0.980 1_555 1_555 no
C(8) H(20) 0.828 1_555 1_555 no
C(8) H(21) 0.851 1_555 1_555 no
C(9) H(22) 1.028 1_555 1_555 no
C(9) H(23) 0.964 1_555 1_555 no
C(9) H(24) 0.711 1_555 1_555 no
C(10) H(25) 0.911 1_555 1_555 no
C(10) H(26) 1.002 1_555 1_555 no
C(11) H(27) 0.797 1_555 1_555 no
C(11) H(28) 1.069 1_555 1_555 no
C(12) H(29) 0.911 1_555 1_555 no
C(12) H(30) 0.941 1_555 1_555 no
C(13) H(31) 1.077 1_555 1_555 no
C(13) H(32) 1.069 1_555 1_555 no
C(13) H(33) 0.856 1_555 1_555 no
C(14) H(34) 0.786 1_555 1_555 no
C(14) H(35) 0.943 1_555 1_555 no
C(14) H(36) 0.929 1_555 1_555 no
P(5) F(1) 1.525(8) 1_555 1_555 yes
P(5) F(2) 1.531(7) 1_555 1_555 yes
P(5) F(3) 1.453(9) 1_555 1_555 yes
P(5) F(4) 1.521(7) 1_555 1_555 yes
P(5) F(5) 1.457(8) 1_555 1_555 yes
P(5) F(6) 1.489(7) 1_555 1_555 yes
